data_7006961
loop_
_publ_author_name
'Long, De-Liang'
'Br\"ucher, Oliver'
'Streb, Carsten'
'Cronin, Leroy'

_publ_section_title
;
 Inorganic crown: the host-guest chemistry of a high nuclearity
 'Celtic-ring' isopolyoxotungstate [H12W36O120]12-.
;
_journal_issue 23
_journal_name_full 'Dalton transactions (Cambridge, England : 2003)'
_journal_page_first 2852
_journal_page_last 2860
_journal_paper_doi 10.1039/b515935k
_journal_year 2006
_chemical_formula_moiety '9(C6 H16 N O3 +), 2(Na +), (N H4 +), (H12 O120 W36 12-), 19(H2 O)'
_chemical_formula_sum 'C54 H198 N10 Na2 O166 W36'
_chemical_formula_weight 10308.80
_chemical_name_common 'Compound dl156'
_chemical_name_systematic
;
?
;
_space_group_IT_number 62
_symmetry_cell_setting orthorhombic
_symmetry_space_group_name_Hall '-P 2ac 2n'
_symmetry_space_group_name_H-M 'P n m a'
_atom_sites_solution_hydrogens geom
_atom_sites_solution_primary direct
_atom_sites_solution_secondary difmap
_audit_creation_method SHELXL-97
_cell_angle_alpha 90.00
_cell_angle_beta 90.00
_cell_angle_gamma 90.00
_cell_formula_units_Z 4
_cell_length_a 27.0818(4)
_cell_length_b 35.1386(4)
_cell_length_c 21.2120(3)
_cell_measurement_reflns_used 214736
_cell_measurement_temperature 150(2)
_cell_measurement_theta_max 24.108
_cell_measurement_theta_min 1.51
_cell_volume 20185.7(5)
_computing_cell_refinement 'POSTREF (CCP4 1994)'
_computing_data_collection 'Collect (Nonius BV, 1997-2000)'
_computing_data_reduction 'EVAL-14 (Duisenberg, Kroon-Batenburg & Schreur 2002)'
_computing_molecular_graphics 'Ortep-3 for Windows (Farrugia, 1997)'
_computing_publication_material 'WinGX publication routines (Farrugia, 1999)'
_computing_structure_refinement 'SHELXL-97 (Sheldrick, 1997)'
_computing_structure_solution 'SHELXS-97 (Sheldrick, 1997)'
_diffrn_ambient_temperature 150(2)
_diffrn_detector_area_resol_mean 9
_diffrn_measured_fraction_theta_full 0.990
_diffrn_measured_fraction_theta_max 0.990
_diffrn_measurement_device_type 'Nonius Kappa CCD'
_diffrn_measurement_method '\p and \w scans'
_diffrn_radiation_monochromator graphite
_diffrn_radiation_source 'fine-focus sealed tube'
_diffrn_radiation_type MoK\a
_diffrn_radiation_wavelength 0.71073
_diffrn_reflns_av_R_equivalents 0.0887
_diffrn_reflns_av_sigmaI/netI 0.0901
_diffrn_reflns_limit_h_max 30
_diffrn_reflns_limit_h_min -30
_diffrn_reflns_limit_k_max 35
_diffrn_reflns_limit_k_min -40
_diffrn_reflns_limit_l_max 24
_diffrn_reflns_limit_l_min -24
_diffrn_reflns_number 92755
_diffrn_reflns_theta_full 24.00
_diffrn_reflns_theta_max 24.00
_diffrn_reflns_theta_min 1.61
_diffrn_standards_decay_% 0
_exptl_absorpt_coefficient_mu 20.533
_exptl_absorpt_correction_T_max 0.2904
_exptl_absorpt_correction_T_min 0.0633
_exptl_absorpt_correction_type empirical
_exptl_absorpt_process_details SADABS
_exptl_crystal_colour colourless
_exptl_crystal_density_diffrn 3.392
_exptl_crystal_density_meas ?
_exptl_crystal_density_method 'not measured'
_exptl_crystal_description block
_exptl_crystal_F_000 18424
_exptl_crystal_size_max 0.30
_exptl_crystal_size_mid 0.09
_exptl_crystal_size_min 0.08
_refine_diff_density_max 1.42
_refine_diff_density_min -1.35
_refine_diff_density_rms 0.31
_refine_ls_extinction_coef none
_refine_ls_extinction_method none
_refine_ls_goodness_of_fit_ref 1.009
_refine_ls_hydrogen_treatment riding
_refine_ls_matrix_type full
_refine_ls_number_parameters 1170
_refine_ls_number_reflns 15979
_refine_ls_number_restraints 15
_refine_ls_restrained_S_all 1.010
_refine_ls_R_factor_all 0.1107
_refine_ls_R_factor_gt 0.0474
_refine_ls_shift/su_max 0.003
_refine_ls_shift/su_mean 0.000
_refine_ls_structure_factor_coef Fsqd
_refine_ls_weighting_details 'calc w=1/[\s^2^(Fo^2^)+(0.0327P)^2^+382.2588P] where P=(Fo^2^+2Fc^2^)/3'
_refine_ls_weighting_scheme calc
_refine_ls_wR_factor_gt 0.0813
_refine_ls_wR_factor_ref 0.1001
_reflns_number_gt 9561
_reflns_number_total 15979
_reflns_threshold_expression >2sigma(I)
_cod_data_source_file b515935k.txt
_cod_data_source_block dl156
_cod_depositor_comments
;
The following automatic conversions were performed:
'_symmetry_cell_setting' value 'Orthorhombic' changed to 'orthorhombic'
according to '/home/saulius/struct/CIF-dictionaries/cif_core.dic'
dictionary named 'cif_core.dic' version 2.4.1 from 2010-06-29.

Automatic conversion script
Id: cif_fix_enum 1527 2010-12-29 10:47:43Z saulius 

The following automatic conversions were performed:

'_exptl_crystal_density_meas' value 'none' was changed to '?' - the
value is perceived as not measured.

Automatic conversion script
Id: cif_fix_values 3008 2015-01-20 13:52:24Z robertas 
;
_cod_original_sg_symbol_H-M Pnma
_cod_database_code 7006961

loop_
_symmetry_equiv_pos_as_xyz
'x, y, z'
'-x+1/2, -y, z+1/2'
'x+1/2, -y+1/2, -z+1/2'
'-x, y+1/2, -z'
'-x, -y, -z'
'x-1/2, y, -z-1/2'
'-x-1/2, y-1/2, z-1/2'
'x, -y-1/2, z'

loop_
_atom_site_label
_atom_site_type_symbol
_atom_site_fract_x
_atom_site_fract_y
_atom_site_fract_z
_atom_site_U_iso_or_equiv
_atom_site_adp_type
_atom_site_occupancy
_atom_site_symmetry_multiplicity
_atom_site_calc_flag
_atom_site_refinement_flags
_atom_site_disorder_assembly
_atom_site_disorder_group
W1 W 1.20855(5) 0.2500 0.96498(6) 0.0448(3) Uani 1 2 d S . .
W2 W 1.19069(4) 0.20315(2) 0.83155(4) 0.0495(3) Uani 1 1 d . . .
W3 W 1.10706(3) 0.19714(2) 1.04045(4) 0.0350(2) Uani 1 1 d . . .
W4 W 1.08588(3) 0.15150(2) 0.90776(4) 0.0392(2) Uani 1 1 d . . .
W5 W 1.09532(6) 0.2500 0.73989(6) 0.0519(4) Uani 1 2 d S . .
W6 W 1.00295(4) 0.20423(2) 0.80312(4) 0.0458(3) Uani 1 1 d . . .
W7 W 1.02723(4) 0.2500 0.93150(5) 0.0341(3) Uani 1 2 d S . .
W8 W 0.99188(3) 0.14553(2) 1.03207(4) 0.0362(2) Uani 1 1 d . . .
W9 W 0.95485(3) 0.11091(2) 1.18623(4) 0.0351(2) Uani 1 1 d . . .
W10 W 0.92059(3) 0.05921(2) 1.06489(4) 0.0379(2) Uani 1 1 d . A .
W11 W 0.84443(3) 0.14756(2) 1.10580(4) 0.0315(2) Uani 1 1 d . . .
W12 W 0.81308(3) 0.09859(2) 0.98310(4) 0.0421(2) Uani 1 1 d . A .
W13 W 0.73082(3) 0.14579(2) 1.06076(4) 0.0426(2) Uani 1 1 d . A .
W14 W 0.73665(3) 0.05367(2) 1.07499(4) 0.0431(2) Uani 1 1 d . A .
W15 W 0.83143(3) 0.00607(2) 1.16632(4) 0.0414(2) Uani 1 1 d . A .
W16 W 0.74692(3) 0.05401(2) 1.24552(4) 0.0407(2) Uani 1 1 d . A .
W17 W 0.86463(3) 0.06017(2) 1.28656(4) 0.0390(2) Uani 1 1 d . A .
W18 W 0.74260(3) 0.15961(2) 1.23109(4) 0.0371(2) Uani 1 1 d . A .
W19 W 0.85962(3) 0.16476(2) 1.27469(4) 0.0357(2) Uani 1 1 d . A .
W20 W 0.80661(4) 0.2500 1.20580(6) 0.0349(3) Uani 1 2 d S . .
Na Na 0.8363(4) 0.0776(3) 0.7978(4) 0.075(3) Uani 1 1 d . A 1
N N 0.8994(13) 0.2500 1.0371(17) 0.037(10) Uiso 0.60 2 d SP B 1
N' N 0.9321(18) 0.2500 1.102(2) 0.026(13) Uiso 0.40 2 d SP C 2
O1 O 1.2597(7) 0.2500 1.0107(9) 0.056(6) Uani 1 2 d S . .
O2 O 1.2307(5) 0.2115(3) 0.9029(6) 0.047(4) Uani 1 1 d . . .
O3 O 1.1533(7) 0.2500 0.8870(8) 0.039(5) Uani 1 2 d S . .
O4 O 1.2263(5) 0.1715(4) 0.7917(7) 0.060(4) Uani 1 1 d . . .
O5 O 1.2178(8) 0.2500 0.7982(10) 0.060(6) Uani 1 2 d S . .
O6 O 1.1375(5) 0.2127(4) 0.7718(6) 0.057(4) Uani 1 1 d . . .
O7 O 1.1688(4) 0.2140(3) 1.0021(6) 0.039(3) Uani 1 1 d . . .
O8 O 1.1467(5) 0.1707(3) 0.8739(6) 0.045(4) Uani 1 1 d . . .
O9 O 1.1336(4) 0.1841(3) 1.1092(6) 0.038(3) Uani 1 1 d . . .
O10 O 1.0961(6) 0.2500 1.0564(8) 0.037(5) Uani 1 2 d S . .
O11 O 1.1162(4) 0.1528(3) 0.9892(6) 0.040(3) Uani 1 1 d . . .
O12 O 1.0432(4) 0.1816(3) 1.0585(5) 0.033(3) Uani 1 1 d . . .
O13 O 1.0254(4) 0.1412(3) 0.9557(5) 0.036(3) Uani 1 1 d . . .
O14 O 1.0950(5) 0.1047(3) 0.8881(6) 0.043(4) Uani 1 1 d . . .
O15 O 1.0729(4) 0.2108(3) 0.9446(6) 0.039(3) Uani 1 1 d . . .
O16 O 1.0506(5) 0.1681(3) 0.8384(6) 0.045(4) Uani 1 1 d . . .
O17 O 1.1119(8) 0.2500 0.6629(9) 0.065(7) Uani 1 2 d S . .
O18 O 1.0447(5) 0.2107(3) 0.7322(6) 0.051(4) Uani 1 1 d . . .
O19 O 1.0548(7) 0.2500 0.8315(8) 0.043(5) Uani 1 2 d S . .
O20 O 0.9703(8) 0.2500 0.7772(8) 0.054(6) Uani 1 2 d S . .
O21 O 0.9604(5) 0.1730(4) 0.7753(6) 0.057(4) Uani 1 1 d . . .
O22 O 0.9846(5) 0.2136(3) 0.8851(6) 0.041(4) Uani 1 1 d . . .
O23 O 0.9967(6) 0.2500 0.9995(7) 0.033(5) Uani 1 2 d S . .
O24 O 1.0509(4) 0.1021(3) 1.0656(6) 0.040(3) Uani 1 1 d . . .
O25 O 0.9494(4) 0.1777(3) 1.0104(5) 0.033(3) Uani 1 1 d . . .
O26 O 0.9773(4) 0.1428(3) 1.1231(6) 0.035(3) Uani 1 1 d . . .
O27 O 0.9547(5) 0.1008(3) 1.0235(5) 0.039(3) Uani 1 1 d . . .
O28 O 1.0063(4) 0.1089(3) 1.2308(6) 0.047(4) Uani 1 1 d . . .
O29 O 0.9657(4) 0.0680(3) 1.1334(5) 0.031(3) Uani 1 1 d . . .
O30 O 0.9185(4) 0.0747(3) 1.2385(6) 0.039(3) Uani 1 1 d . . .
O31 O 0.9153(4) 0.1481(3) 1.2282(5) 0.035(3) Uani 1 1 d . . .
O32 O 0.8883(4) 0.1075(3) 1.1202(5) 0.029(3) Uani 1 1 d . . .
O33 O 0.9507(5) 0.0229(3) 1.0278(6) 0.048(4) Uani 1 1 d . . .
O34 O 0.8836(4) 0.1856(3) 1.1111(5) 0.032(3) Uani 1 1 d . . .
O35 O 0.8509(4) 0.1380(3) 1.0132(5) 0.034(3) Uani 1 1 d . . .
O36 O 0.7854(4) 0.1762(3) 1.0767(6) 0.040(3) Uani 1 1 d . . .
O37 O 0.8166(4) 0.1470(3) 1.1859(6) 0.034(3) Uani 1 1 d . . .
O38 O 0.8843(4) 0.0267(3) 1.1207(6) 0.040(3) Uani 1 1 d . . .
O39 O 0.7884(4) 0.1031(3) 1.0827(6) 0.038(3) Uani 1 1 d . . .
O40 O 0.8262(5) 0.0973(3) 0.9044(6) 0.049(4) Uani 1 1 d . . .
O41 O 0.8651(5) 0.0651(3) 1.0130(6) 0.040(3) Uani 1 1 d . . .
O42 O 0.7573(5) 0.1333(3) 0.9785(6) 0.047(4) Uani 1 1 d . . .
O43 O 0.7670(5) 0.0586(4) 0.9930(6) 0.051(4) Uani 1 1 d . . .
O44 O 0.6869(5) 0.1769(4) 1.0345(6) 0.049(4) Uani 1 1 d . . .
O45 O 0.6970(4) 0.0982(3) 1.0578(6) 0.045(4) Uani 1 1 d . . .
O46 O 0.7177(4) 0.1485(3) 1.1504(6) 0.040(3) Uani 1 1 d . . .
O47 O 0.6938(5) 0.0220(4) 1.0540(7) 0.057(4) Uani 1 1 d . . .
O48 O 0.7888(4) 0.0211(3) 1.0996(6) 0.043(4) Uani 1 1 d . . .
O49 O 0.7224(4) 0.0596(3) 1.1609(6) 0.043(4) Uani 1 1 d . . .
O50 O 0.7707(5) 0.0047(3) 1.2149(6) 0.046(4) Uani 1 1 d . . .
O51 O 0.8373(5) -0.0418(4) 1.1537(7) 0.050(4) Uani 1 1 d . . .
O52 O 0.8643(5) 0.0100(3) 1.2447(6) 0.044(4) Uani 1 1 d . . .
O53 O 0.8184(4) 0.0656(3) 1.1991(6) 0.035(3) Uani 1 1 d . . .
O54 O 0.6958(5) 0.0393(4) 1.2864(6) 0.049(4) Uani 1 1 d . . .
O55 O 0.7955(4) 0.0506(3) 1.3112(6) 0.042(4) Uani 1 1 d . . .
O56 O 0.8894(5) 0.0457(4) 1.3568(7) 0.050(4) Uani 1 1 d . . .
O57 O 0.8520(5) 0.1115(3) 1.3012(5) 0.040(3) Uani 1 1 d . . .
O58 O 0.7417(4) 0.1071(3) 1.2552(6) 0.037(3) Uani 1 1 d . . .
O59 O 0.6900(5) 0.1706(4) 1.2715(6) 0.047(4) Uani 1 1 d . . .
O60 O 0.7596(4) 0.2111(3) 1.2041(6) 0.036(3) Uani 1 1 d . . .
O61 O 0.7912(4) 0.1679(3) 1.2960(6) 0.037(3) Uani 1 1 d . . .
O62 O 0.8852(5) 0.1793(4) 1.3430(6) 0.045(4) Uani 1 1 d . . .
O63 O 0.8544(4) 0.2126(3) 1.2369(5) 0.035(3) Uani 1 1 d . . .
O64 O 0.8220(6) 0.2500 1.1295(8) 0.035(5) Uani 1 2 d S . .
O65 O 0.7857(6) 0.2500 1.3130(8) 0.042(5) Uani 1 2 d S . .
O66 O 0.7559(13) 0.2500 1.014(3) 0.22(2) Uani 1 2 d S . .
O67 O 0.8461(12) 0.2043(8) 0.9398(14) 0.212(15) Uani 1 1 d . D 1
O68 O 0.511(2) 0.2500 1.265(3) 0.131(19) Uiso 0.60 2 d SP . 1
O69' O 0.9556(17) 0.2500 1.249(2) 0.100(14) Uiso 0.60 2 d SP . 1
O70 O 0.983(4) 0.2500 1.357(5) 0.28(4) Uiso 0.60 2 d SP E 1
O71 O 0.6901(8) 0.2500 1.3379(11) 0.077(7) Uiso 1 2 d S . .
O72 O 0.6255(14) 0.0087(11) 0.9485(18) 0.104(13) Uiso 0.50 1 d P . .
O73 O 0.8913(13) -0.0137(10) 0.6694(17) 0.093(12) Uiso 0.50 1 d P . .
O74 O 0.9268(16) 0.0953(12) 1.545(2) 0.130(16) Uiso 0.50 1 d P . .
O75 O 0.9392(12) 0.1181(9) 0.6670(16) 0.085(11) Uiso 0.50 1 d P . .
O76' O 0.825(2) 0.2500 0.840(3) 0.16(2) Uiso 0.60 2 d SP F 3
O68' O 0.518(3) 0.213(2) 1.307(4) 0.09(3) Uiso 0.20 1 d P G 2
O70' O 0.948(2) 0.2500 1.320(3) 0.09(2) Uiso 0.40 2 d SP H 2
O76 O 0.8291(19) 0.2500 0.925(2) 0.121(17) Uiso 0.60 2 d SP I 2
O77 O 0.607(4) 0.2500 0.974(5) 0.17(4) Uiso 0.40 2 d SP J 1
O78 O 0.742(2) 0.2500 0.839(3) 0.14(2) Uiso 0.50 2 d SP K 1
O79 O 0.8786(14) 0.1767(11) 0.6748(18) 0.107(13) Uiso 0.50 1 d P . .
O80 O 1.1197(6) 0.1087(4) 1.1597(8) 0.080(5) Uani 1 1 d . . .
O81 O 1.0882(5) 0.0515(3) 0.9826(6) 0.041(4) Uani 1 1 d . . .
O82 O 0.8186(6) 0.1365(5) 0.7540(8) 0.060(5) Uiso 0.80 1 d P . .
O83 O 0.8589(19) 0.2056(14) 1.470(2) 0.074(16) Uiso 0.30 1 d P . .
O82' O 0.8358(14) 0.1955(11) 0.8312(18) 0.094(12) Uiso 0.50 1 d P L 1
O83' O 0.845(3) 0.2500 1.422(4) 0.10(3) Uiso 0.30 2 d SP M 1
O84 O 0.908(3) 0.2500 0.678(4) 0.12(3) Uiso 0.40 2 d SP N 1
O85 O 1.025(2) 0.0390(15) 0.609(3) 0.14(2) Uiso 0.40 1 d P . .
O88 O 0.8192(9) 0.1765(7) 0.5774(11) 0.098(8) Uiso 0.75 1 d P . .
O89 O 0.8615(14) 0.0622(11) 0.6930(17) 0.098(12) Uiso 0.50 1 d P . .
O90 O 0.7271(17) 0.2500 0.922(2) 0.102(15) Uiso 0.60 2 d SP O 2
O89' O 0.8297(14) 0.0387(11) 0.7045(18) 0.101(13) Uiso 0.50 1 d P A 2
O84' O 0.873(4) 0.2500 0.722(5) 0.17(4) Uiso 0.40 2 d SP P 2
O86' O 0.6092(18) 0.1252(14) 1.164(2) 0.062(14) Uiso 0.30 1 d P Q 2
O92 O 0.635(2) 0.0870(16) 0.959(3) 0.090(19) Uiso 0.30 1 d P R 1
O91 O 0.480(2) 0.1187(18) 1.116(3) 0.10(2) Uiso 0.30 1 d P S 1
O67' O 0.8662(10) 0.1883(8) 0.8839(14) 0.047(8) Uiso 0.50 1 d P T 6
O86" O 0.597(2) 0.0677(19) 1.231(3) 0.11(2) Uiso 0.30 1 d P U 3
O91* O 0.548(3) 0.074(2) 1.094(3) 0.13(3) Uiso 0.30 1 d P V 4
O93 O 0.556(2) 0.1463(16) 0.972(3) 0.091(19) Uiso 0.30 1 d P . .
O92' O 0.595(3) 0.084(2) 1.012(4) 0.09(3) Uiso 0.20 1 d P W 2
O94 O 0.621(2) -0.0333(17) 1.014(3) 0.095(19) Uiso 0.30 1 d P . .
O97 O 0.869(3) 0.216(2) 0.832(4) 0.08(3) Uiso 0.20 1 d P X 5
O96' O 1.001(3) 0.184(2) 0.622(4) 0.07(2) Uiso 0.20 1 d P . .
O77' O 0.637(2) 0.2248(19) 0.951(3) 0.050(19) Uiso 0.20 1 d P . 2
O96 O 0.956(4) 0.2500 0.568(5) 0.13(4) Uiso 0.30 2 d SP . .
O95 O 0.524(3) 0.038(2) 1.020(4) 0.08(3) Uiso 0.20 1 d P . .
O100 O 0.737(3) 0.056(2) 0.814(4) 0.08(2) Uiso 0.30 1 d P Y 2
N10 N 0.9623(6) 0.0306(4) 0.8462(8) 0.045(5) Uiso 1 1 d . . .
H10 H 0.9427 0.0353 0.8110 0.054 Uiso 1 1 calc R . .
C11 C 0.9428(7) -0.0050(5) 0.8750(9) 0.040(5) Uani 1 1 d . . .
H11A H 0.9505 -0.0269 0.8472 0.048 Uiso 1 1 calc R . .
H11B H 0.9591 -0.0094 0.9161 0.048 Uiso 1 1 calc R . .
C12 C 0.8886(7) -0.0026(6) 0.8843(11) 0.050(6) Uani 1 1 d . A .
H12A H 0.8748 -0.0284 0.8910 0.060 Uiso 1 1 calc R . .
H12B H 0.8813 0.0129 0.9222 0.060 Uiso 1 1 calc R . .
C13 C 0.9574(8) 0.0649(5) 0.8876(9) 0.044(6) Uani 1 1 d . . .
H13A H 0.9269 0.0626 0.9130 0.053 Uiso 1 1 calc R . .
H13B H 0.9858 0.0658 0.9170 0.053 Uiso 1 1 calc R . .
C14 C 0.9557(10) 0.1003(5) 0.8516(11) 0.064(7) Uani 1 1 d . A .
H14A H 0.9475 0.1218 0.8798 0.076 Uiso 1 1 calc R . .
H14B H 0.9884 0.1053 0.8322 0.076 Uiso 1 1 calc R . .
C15 C 1.0133(7) 0.0259(6) 0.8221(11) 0.063(7) Uani 1 1 d . . .
H15A H 1.0281 0.0511 0.8139 0.075 Uiso 1 1 calc R . .
H15B H 1.0337 0.0127 0.8541 0.075 Uiso 1 1 calc R . .
C16 C 1.0125(8) 0.0035(6) 0.7637(10) 0.055(6) Uiso 1 1 d . . .
H16A H 1.0462 0.0011 0.7461 0.066 Uiso 1 1 calc R . .
H16B H 0.9993 -0.0223 0.7718 0.066 Uiso 1 1 calc R . .
O111 O 0.9206(6) 0.0968(4) 0.8055(8) 0.070(5) Uani 1 1 d . . .
H111 H 0.9333 0.1041 0.7656 0.084 Uiso 1 1 calc R A 1
O112 O 0.8669(5) 0.0140(4) 0.8314(7) 0.060(4) Uani 1 1 d . . .
H112 H 0.8625 -0.0042 0.7989 0.072 Uiso 1 1 calc R A 1
O113 O 0.9815(7) 0.0233(5) 0.7216(9) 0.093(6) Uiso 1 1 d . . .
H113 H 0.9567 0.0099 0.7132 0.140 Uiso 1 1 calc R . .
N20 N 0.7321(6) 0.0890(5) 1.4993(8) 0.045(5) Uani 1 1 d . . .
H20 H 0.7663 0.0896 1.4952 0.053 Uiso 1 1 calc R . .
C21 C 0.7200(8) 0.1051(7) 1.5624(10) 0.063(7) Uani 1 1 d . . .
H21A H 0.7199 0.1333 1.5600 0.075 Uiso 1 1 calc R . .
H21B H 0.6866 0.0967 1.5752 0.075 Uiso 1 1 calc R . .
C22 C 0.7557(9) 0.0928(7) 1.6086(10) 0.071(8) Uani 1 1 d . . .
H22A H 0.7501 0.1072 1.6481 0.085 Uiso 1 1 calc R . .
H22B H 0.7499 0.0656 1.6178 0.085 Uiso 1 1 calc R . .
C23 C 0.7117(9) 0.1117(7) 1.4480(13) 0.082(8) Uani 1 1 d . . .
H23A H 0.6785 0.1211 1.4596 0.098 Uiso 1 1 calc R . .
H23B H 0.7086 0.0959 1.4095 0.098 Uiso 1 1 calc R . .
C24 C 0.7464(10) 0.1452(7) 1.4357(12) 0.078(8) Uani 1 1 d . . .
H24A H 0.7336 0.1605 1.4000 0.094 Uiso 1 1 calc R . .
H24B H 0.7473 0.1618 1.4734 0.094 Uiso 1 1 calc R . .
C25 C 0.7169(9) 0.0489(6) 1.4941(11) 0.063(7) Uani 1 1 d . . .
H25A H 0.7256 0.0355 1.5337 0.076 Uiso 1 1 calc R . .
H25B H 0.6805 0.0478 1.4895 0.076 Uiso 1 1 calc R . .
C26 C 0.7394(10) 0.0288(6) 1.4414(10) 0.064(8) Uani 1 1 d . . .
H26A H 0.7334 0.0012 1.4459 0.077 Uiso 1 1 calc R . .
H26B H 0.7240 0.0374 1.4016 0.077 Uiso 1 1 calc R . .
O121 O 0.7890(6) 0.0355(5) 1.4392(8) 0.072(5) Uani 1 1 d . . .
H121 H 0.7992 0.0322 1.4022 0.109 Uiso 1 1 calc R . .
O122 O 0.7942(6) 0.1326(5) 1.4217(7) 0.073(5) Uani 1 1 d . . .
H122 H 0.8018 0.1394 1.3850 0.109 Uiso 1 1 calc R . .
O123 O 0.8051(7) 0.0976(5) 1.5903(9) 0.091(6) Uiso 1 1 d . . .
H123 H 0.8078 0.1175 1.5687 0.136 Uiso 1 1 calc R . .
N30 N 0.6630(8) 0.1039(6) 0.8166(10) 0.060(7) Uiso 0.80 1 d PD . .
C31 C 0.6253(9) 0.1173(8) 0.7694(13) 0.068(10) Uiso 0.75 1 d PD A .
H31A H 0.6252 0.1455 0.7702 0.081 Uiso 0.75 1 calc PR Z 1
H31B H 0.6367 0.1095 0.7271 0.081 Uiso 0.75 1 calc PR Z 1
C32 C 0.5742(10) 0.1045(10) 0.7766(16) 0.083(11) Uiso 0.75 1 d PD A 1
H32A H 0.5538 0.1263 0.7627 0.100 Uiso 0.75 1 calc PR A 1
H32B H 0.5698 0.0846 0.7441 0.100 Uiso 0.75 1 calc PR A 1
C33 C 0.6642(12) 0.0625(7) 0.8194(19) 0.107(14) Uiso 0.75 1 d PD A 1
H33A H 0.6550 0.0518 0.7779 0.128 Uiso 0.75 1 calc PR A 1
H33B H 0.6402 0.0533 0.8511 0.128 Uiso 0.75 1 calc PR A 1
C34 C 0.7158(11) 0.0500(12) 0.8371(16) 0.090(15) Uiso 0.75 1 d PD A 1
H34A H 0.7254 0.0639 0.8757 0.108 Uiso 0.75 1 calc PR A 1
H34B H 0.7144 0.0226 0.8481 0.108 Uiso 0.75 1 calc PR A 1
C35 C 0.6573(14) 0.1246(9) 0.8769(15) 0.112(14) Uiso 0.75 1 d PD A .
H35A H 0.6721 0.1086 0.9103 0.135 Uiso 0.75 1 calc PR . .
H35B H 0.6215 0.1262 0.8859 0.135 Uiso 0.75 1 calc PR . .
C36 C 0.6783(9) 0.1641(8) 0.8841(14) 0.065(9) Uiso 0.75 1 d PD . .
H36A H 0.6587 0.1831 0.8604 0.078 Uiso 0.75 1 calc PR A .
H36B H 0.6804 0.1717 0.9289 0.078 Uiso 0.75 1 calc PR . .
O131 O 0.5502(19) 0.0902(16) 0.831(2) 0.123(19) Uiso 0.40 1 d PD A 1
O13' O 0.5565(17) 0.1230(13) 0.823(2) 0.093(15) Uiso 0.40 1 d P B 2
O132 O 0.7561(8) 0.0551(7) 0.7899(12) 0.072(8) Uiso 0.75 1 d PD A 1
H132 H 0.7471 0.0477 0.7484 0.087 Uiso 0.75 1 calc PR A 1
O133 O 0.7251(8) 0.1591(8) 0.8577(11) 0.087(8) Uiso 0.70 1 d PD A .
H133 H 0.7459 0.1558 0.8865 0.131 Uiso 0.70 1 calc PR . .
N40 N 0.600(2) 0.2500 1.225(4) 0.15(3) Uiso 0.50 2 d SPD . 1
C41 C 0.6509(15) 0.2500 1.1956(19) 0.091(13) Uiso 1 2 d SD . 1
C42 C 0.667(3) 0.2500 1.129(2) 0.10(3) Uiso 0.50 2 d SPD . 1
C43 C 0.5928(12) 0.2063(6) 1.2301(18) 0.101(14) Uiso 0.70 1 d PD . 1
C44 C 0.5558(12) 0.1932(9) 1.2755(15) 0.122(12) Uiso 1 1 d D . 1
O141 O 0.653(3) 0.2500 1.063(3) 0.11(2) Uiso 0.40 2 d SP . 1
O142 O 0.5213(14) 0.1978(16) 1.213(3) 0.090(19) Uiso 0.30 1 d PD . 1
O14' O 0.617(3) 0.2500 1.100(6) 0.09(4) Uiso 0.20 2 d SPD C 2
O91" O 0.4989(19) 0.0808(15) 1.114(2) 0.090(16) Uiso 0.35 1 d P D 3
O91' O 0.479(3) 0.148(2) 1.072(4) 0.10(3) Uiso 0.25 1 d P E 2
O86 O 0.6209(11) 0.0944(8) 1.1896(14) 0.121(10) Uiso 0.75 1 d P F 1

loop_
_atom_site_aniso_label
_atom_site_aniso_U_11
_atom_site_aniso_U_22
_atom_site_aniso_U_33
_atom_site_aniso_U_23
_atom_site_aniso_U_13
_atom_site_aniso_U_12
W1 0.0400(8) 0.0387(7) 0.0557(9) 0.000 0.0161(7) 0.000
W2 0.0610(7) 0.0324(5) 0.0550(6) -0.0018(5) 0.0284(5) 0.0024(5)
W3 0.0379(5) 0.0298(5) 0.0372(5) 0.0019(4) 0.0056(4) -0.0002(4)
W4 0.0505(6) 0.0283(5) 0.0389(5) -0.0011(4) 0.0115(4) 0.0023(4)
W5 0.0814(11) 0.0368(7) 0.0376(8) 0.000 0.0176(7) 0.000
W6 0.0685(7) 0.0304(5) 0.0385(6) -0.0021(4) -0.0002(5) -0.0021(5)
W7 0.0416(8) 0.0262(6) 0.0346(7) 0.000 0.0044(6) 0.000
W8 0.0386(5) 0.0297(4) 0.0404(5) 0.0028(4) 0.0072(4) -0.0005(4)
W9 0.0304(5) 0.0367(5) 0.0381(5) 0.0053(4) 0.0012(4) 0.0008(4)
W10 0.0420(5) 0.0289(5) 0.0428(5) 0.0007(4) 0.0061(4) 0.0002(4)
W11 0.0336(5) 0.0286(4) 0.0323(5) 0.0017(4) 0.0004(4) -0.0005(4)
W12 0.0515(6) 0.0381(5) 0.0367(5) -0.0027(4) -0.0032(4) -0.0044(5)
W13 0.0386(5) 0.0382(5) 0.0510(6) -0.0019(5) -0.0123(5) 0.0017(4)
W14 0.0388(5) 0.0375(5) 0.0529(6) -0.0044(5) -0.0023(5) -0.0062(4)
W15 0.0411(6) 0.0306(5) 0.0523(6) 0.0046(4) 0.0074(5) -0.0009(4)
W16 0.0367(5) 0.0359(5) 0.0496(6) 0.0073(4) 0.0079(4) -0.0020(4)
W17 0.0378(5) 0.0394(5) 0.0398(5) 0.0105(4) 0.0046(4) 0.0022(4)
W18 0.0306(5) 0.0370(5) 0.0436(6) 0.0002(4) 0.0042(4) -0.0023(4)
W19 0.0353(5) 0.0382(5) 0.0336(5) 0.0010(4) -0.0009(4) 0.0013(4)
W20 0.0360(7) 0.0309(7) 0.0378(8) 0.000 0.0047(6) 0.000
Na 0.083(7) 0.087(7) 0.054(6) -0.015(5) -0.010(5) 0.026(6)
O1 0.039(13) 0.057(14) 0.071(15) 0.000 0.029(11) 0.000
O2 0.050(9) 0.032(8) 0.058(10) 0.009(7) 0.023(8) -0.009(7)
O3 0.063(14) 0.017(9) 0.036(12) 0.000 0.023(10) 0.000
O4 0.072(11) 0.044(9) 0.062(10) 0.008(8) 0.034(9) -0.003(8)
O5 0.074(16) 0.034(12) 0.073(16) 0.000 0.024(13) 0.000
O6 0.087(12) 0.041(9) 0.043(9) -0.008(7) 0.021(8) 0.000(8)
O7 0.034(8) 0.036(8) 0.046(9) -0.001(7) 0.008(7) 0.007(6)
O8 0.076(11) 0.021(7) 0.039(9) 0.011(6) 0.023(8) 0.009(7)
O9 0.042(8) 0.037(8) 0.035(8) 0.006(6) 0.001(7) -0.005(7)
O10 0.050(13) 0.033(11) 0.027(11) 0.000 0.008(9) 0.000
O11 0.038(8) 0.044(8) 0.036(8) 0.005(7) 0.011(7) -0.001(7)
O12 0.039(8) 0.022(7) 0.036(8) -0.001(6) 0.001(6) 0.003(6)
O13 0.044(8) 0.026(7) 0.037(8) 0.002(6) 0.002(7) 0.005(6)
O14 0.057(9) 0.027(7) 0.045(9) 0.003(7) 0.021(7) -0.002(7)
O15 0.044(9) 0.035(8) 0.038(8) -0.007(6) 0.022(7) -0.020(7)
O16 0.059(9) 0.023(7) 0.052(9) 0.000(7) 0.010(8) -0.002(7)
O17 0.093(18) 0.072(15) 0.030(13) 0.000 0.030(12) 0.000
O18 0.096(12) 0.032(8) 0.025(8) 0.000(6) 0.001(8) 0.002(8)
O19 0.058(13) 0.034(11) 0.037(12) 0.000 -0.002(10) 0.000
O20 0.101(18) 0.030(11) 0.033(12) 0.000 -0.004(12) 0.000
O21 0.087(12) 0.035(8) 0.051(10) -0.003(7) -0.021(9) 0.007(8)
O22 0.057(10) 0.021(7) 0.044(9) 0.003(6) -0.008(7) 0.007(6)
O23 0.055(13) 0.035(10) 0.009(9) 0.000 0.008(9) 0.000
O24 0.036(8) 0.020(7) 0.064(10) 0.013(7) 0.007(7) 0.006(6)
O25 0.044(8) 0.027(7) 0.029(8) -0.005(6) 0.003(6) -0.007(6)
O26 0.033(8) 0.032(7) 0.042(8) 0.003(6) 0.002(6) -0.001(6)
O27 0.057(9) 0.032(8) 0.029(8) -0.004(6) 0.003(7) 0.002(7)
O28 0.038(8) 0.044(8) 0.058(10) 0.013(7) 0.004(7) 0.000(7)
O29 0.036(8) 0.035(7) 0.023(7) 0.002(6) 0.000(6) 0.001(6)
O30 0.037(8) 0.033(8) 0.046(9) 0.008(7) 0.002(7) 0.000(6)
O31 0.037(8) 0.039(8) 0.028(8) 0.002(6) -0.002(6) -0.006(6)
O32 0.038(8) 0.026(7) 0.021(7) 0.003(6) -0.002(6) -0.005(6)
O33 0.047(9) 0.042(8) 0.054(10) 0.015(7) 0.003(7) 0.004(7)
O34 0.028(8) 0.044(8) 0.026(7) 0.004(6) 0.011(6) 0.005(6)
O35 0.050(9) 0.040(8) 0.012(7) 0.002(6) 0.007(6) 0.001(7)
O36 0.039(8) 0.046(8) 0.035(8) 0.009(7) -0.002(6) 0.004(7)
O37 0.028(8) 0.025(7) 0.050(9) -0.005(6) -0.006(6) -0.007(6)
O38 0.036(8) 0.036(8) 0.048(9) 0.003(7) -0.004(7) 0.007(7)
O39 0.038(8) 0.029(7) 0.049(9) 0.001(7) -0.007(7) -0.003(6)
O40 0.068(10) 0.030(8) 0.048(9) -0.006(7) -0.013(8) 0.004(7)
O41 0.055(9) 0.029(7) 0.036(8) -0.003(6) 0.001(7) -0.001(7)
O42 0.073(11) 0.040(8) 0.027(8) 0.004(7) -0.018(7) -0.001(7)
O43 0.047(9) 0.043(9) 0.063(10) -0.019(8) -0.004(8) 0.001(7)
O44 0.046(9) 0.049(9) 0.052(10) -0.007(8) -0.011(7) 0.004(7)
O45 0.034(8) 0.033(8) 0.067(10) -0.010(7) -0.012(7) 0.000(7)
O46 0.021(7) 0.029(7) 0.070(10) 0.002(7) -0.002(7) 0.001(6)
O47 0.037(9) 0.053(9) 0.080(11) -0.021(9) -0.007(8) -0.001(7)
O48 0.039(9) 0.031(8) 0.059(10) -0.011(7) 0.008(7) -0.009(7)
O49 0.031(8) 0.023(7) 0.075(10) 0.009(7) -0.006(7) -0.002(6)
O50 0.052(9) 0.030(8) 0.055(9) 0.004(7) -0.003(7) 0.000(7)
O51 0.049(9) 0.039(8) 0.064(10) 0.017(7) 0.018(8) -0.006(7)
O52 0.038(8) 0.041(8) 0.052(9) 0.009(7) 0.009(7) 0.015(7)
O53 0.026(8) 0.033(7) 0.045(9) 0.002(7) 0.007(6) -0.009(6)
O54 0.041(9) 0.041(8) 0.065(10) 0.007(8) 0.012(8) 0.000(7)
O55 0.037(8) 0.043(8) 0.046(9) 0.013(7) 0.009(7) -0.011(7)
O56 0.038(9) 0.044(9) 0.069(11) 0.004(8) 0.009(8) -0.002(7)
O57 0.051(9) 0.047(8) 0.023(8) -0.007(7) 0.009(6) 0.000(7)
O58 0.036(8) 0.032(7) 0.043(8) 0.007(7) 0.003(6) -0.001(6)
O59 0.033(8) 0.046(9) 0.062(10) 0.003(8) 0.011(7) -0.003(7)
O60 0.030(8) 0.040(8) 0.037(8) 0.000(6) 0.001(6) 0.008(6)
O61 0.039(8) 0.034(8) 0.039(8) 0.013(7) 0.004(6) 0.008(6)
O62 0.042(9) 0.047(9) 0.044(9) 0.008(7) -0.009(7) 0.010(7)
O63 0.037(8) 0.041(8) 0.026(8) -0.004(6) -0.002(6) 0.009(6)
O64 0.037(12) 0.026(10) 0.043(12) 0.000 -0.008(9) 0.000
O65 0.037(12) 0.063(13) 0.026(11) 0.000 -0.005(9) 0.000
O66 0.14(3) 0.08(2) 0.44(7) 0.000 0.02(4) 0.000
O67 0.29(4) 0.17(3) 0.17(3) 0.00(2) -0.13(3) 0.05(3)
O80 0.099(14) 0.062(11) 0.079(12) 0.011(10) -0.015(10) -0.008(10)
O81 0.049(9) 0.017(7) 0.057(9) 0.004(6) 0.009(7) 0.005(6)
C11 0.042(14) 0.029(12) 0.049(14) -0.008(10) 0.006(11) 0.013(10)
C12 0.042(15) 0.042(13) 0.067(17) 0.006(13) -0.013(13) -0.015(11)
C13 0.065(16) 0.046(13) 0.022(12) -0.012(11) 0.001(11) -0.009(12)
C14 0.10(2) 0.021(12) 0.067(18) 0.010(12) -0.015(16) 0.020(13)
C15 0.033(14) 0.067(17) 0.09(2) 0.017(15) -0.004(13) 0.002(12)
O111 0.081(12) 0.066(11) 0.063(11) 0.027(9) -0.015(10) 0.021(9)
O112 0.054(10) 0.054(10) 0.073(12) -0.023(9) -0.011(9) -0.017(8)
N20 0.026(10) 0.049(12) 0.058(13) 0.008(10) -0.020(9) 0.009(9)
C21 0.055(16) 0.093(19) 0.040(15) -0.013(14) -0.017(13) -0.023(14)
C22 0.08(2) 0.10(2) 0.039(15) 0.009(14) -0.003(14) -0.015(16)
C23 0.071(19) 0.09(2) 0.09(2) -0.011(18) -0.008(16) 0.032(17)
C24 0.09(2) 0.059(17) 0.08(2) 0.018(15) 0.048(17) 0.009(17)
C25 0.062(17) 0.054(16) 0.075(19) -0.007(14) 0.010(14) 0.008(13)
C26 0.12(2) 0.030(13) 0.043(15) 0.024(11) 0.036(16) 0.011(15)
O121 0.068(12) 0.073(12) 0.076(13) -0.008(11) 0.033(10) 0.000(10)
O122 0.080(13) 0.074(12) 0.064(12) 0.021(10) 0.025(10) -0.013(10)

loop_
_atom_type_symbol
_atom_type_description
_atom_type_scat_dispersion_real
_atom_type_scat_dispersion_imag
_atom_type_scat_source
W W -0.8490 6.8722 'International Tables Vol C Tables 4.2.6.8 and 6.1.1.4'
Na Na 0.0362 0.0249 'International Tables Vol C Tables 4.2.6.8 and 6.1.1.4'
O O 0.0106 0.0060 'International Tables Vol C Tables 4.2.6.8 and 6.1.1.4'
N N 0.0061 0.0033 'International Tables Vol C Tables 4.2.6.8 and 6.1.1.4'
C C 0.0033 0.0016 'International Tables Vol C Tables 4.2.6.8 and 6.1.1.4'
H H 0.0000 0.0000 'International Tables Vol C Tables 4.2.6.8 and 6.1.1.4'

loop_
_geom_angle_atom_site_label_1
_geom_angle_atom_site_label_2
_geom_angle_atom_site_label_3
_geom_angle
_geom_angle_site_symmetry_1
_geom_angle_site_symmetry_3
_geom_angle_publ_flag
O1 W1 O7 103.5(6) . 8_565 ?
O1 W1 O7 103.5(6) . . ?
O7 W1 O7 87.0(7) 8_565 . ?
O1 W1 O2 97.6(6) . 8_565 ?
O7 W1 O2 89.5(5) 8_565 8_565 ?
O7 W1 O2 158.8(6) . 8_565 ?
O1 W1 O2 97.6(6) . . ?
O7 W1 O2 158.8(6) 8_565 . ?
O7 W1 O2 89.5(5) . . ?
O2 W1 O2 86.1(7) 8_565 . ?
O1 W1 O3 167.1(7) . . ?
O7 W1 O3 85.7(5) 8_565 . ?
O7 W1 O3 85.7(5) . . ?
O2 W1 O3 73.2(5) 8_565 . ?
O2 W1 O3 73.2(5) . . ?
O4 W2 O8 101.6(6) . . ?
O4 W2 O2 100.1(6) . . ?
O8 W2 O2 94.4(5) . . ?
O4 W2 O5 99.2(7) . . ?
O8 W2 O5 158.7(6) . . ?
O2 W2 O5 86.7(7) . . ?
O4 W2 O6 102.0(6) . . ?
O8 W2 O6 86.9(6) . . ?
O2 W2 O6 157.1(5) . . ?
O5 W2 O6 84.1(7) . . ?
O4 W2 O3 171.9(6) . . ?
O8 W2 O3 84.8(5) . . ?
O2 W2 O3 74.1(6) . . ?
O5 W2 O3 75.0(6) . . ?
O6 W2 O3 83.2(6) . . ?
O9 W3 O12 98.0(5) . . ?
O9 W3 O10 100.2(6) . . ?
O12 W3 O10 96.0(6) . . ?
O9 W3 O11 102.4(5) . . ?
O12 W3 O11 89.9(5) . . ?
O10 W3 O11 155.6(6) . . ?
O9 W3 O7 94.4(5) . . ?
O12 W3 O7 167.1(5) . . ?
O10 W3 O7 85.0(6) . . ?
O11 W3 O7 84.2(5) . . ?
O9 W3 O15 176.0(5) . . ?
O12 W3 O15 82.4(5) . . ?
O10 W3 O15 83.7(6) . . ?
O11 W3 O15 73.6(5) . . ?
O7 W3 O15 85.0(5) . . ?
O14 W4 O16 100.6(6) . . ?
O14 W4 O11 100.4(6) . . ?
O16 W4 O11 158.9(5) . . ?
O14 W4 O8 97.1(5) . . ?
O16 W4 O8 92.0(5) . . ?
O11 W4 O8 87.8(5) . . ?
O14 W4 O13 94.0(5) . . ?
O16 W4 O13 92.2(5) . . ?
O11 W4 O13 83.9(5) . . ?
O8 W4 O13 167.2(5) . . ?
O14 W4 O15 173.7(5) . . ?
O16 W4 O15 84.4(5) . . ?
O11 W4 O15 74.5(5) . . ?
O8 W4 O15 86.4(4) . . ?
O13 W4 O15 82.0(4) . . ?
O17 W5 O6 100.8(7) . 8_565 ?
O17 W5 O6 100.8(7) . . ?
O6 W5 O6 89.3(8) 8_565 . ?
O17 W5 O18 96.1(6) . 8_565 ?
O6 W5 O18 87.9(6) 8_565 8_565 ?
O6 W5 O18 163.2(5) . 8_565 ?
O17 W5 O18 96.1(6) . . ?
O6 W5 O18 163.2(5) 8_565 . ?
O6 W5 O18 87.9(6) . . ?
O18 W5 O18 90.0(8) 8_565 . ?
O17 W5 O19 165.9(9) . . ?
O6 W5 O19 89.2(5) 8_565 . ?
O6 W5 O19 89.2(5) . . ?
O18 W5 O19 74.2(5) 8_565 . ?
O18 W5 O19 74.2(5) . . ?
O21 W6 O22 105.1(6) . . ?
O21 W6 O18 102.0(6) . . ?
O22 W6 O18 153.0(6) . . ?
O21 W6 O20 97.4(7) . . ?
O22 W6 O20 89.8(6) . . ?
O18 W6 O20 87.0(7) . . ?
O21 W6 O16 99.3(6) . . ?
O22 W6 O16 86.2(5) . . ?
O18 W6 O16 89.3(5) . . ?
O20 W6 O16 163.3(6) . . ?
O21 W6 O19 173.2(6) . . ?
O22 W6 O19 77.6(6) . . ?
O18 W6 O19 75.6(6) . . ?
O20 W6 O19 76.2(6) . . ?
O16 W6 O19 87.1(5) . . ?
O21 W6 W6 130.3(4) . 8_565 ?
O22 W6 W6 79.7(3) . 8_565 ?
O18 W6 W6 83.1(4) . 8_565 ?
O20 W6 W6 33.0(5) . 8_565 ?
O16 W6 W6 130.4(4) . 8_565 ?
O19 W6 W6 43.5(3) . 8_565 ?
O21 W6 W7 138.8(5) . . ?
O22 W6 W7 33.8(4) . . ?
O18 W6 W7 119.2(4) . . ?
O20 W6 W7 85.3(5) . . ?
O16 W6 W7 82.3(4) . . ?
O19 W6 W7 44.1(5) . . ?
W6 W6 W7 60.139(18) 8_565 . ?
O23 W7 O15 101.5(5) . 8_565 ?
O23 W7 O15 101.5(5) . . ?
O15 W7 O15 94.7(7) 8_565 . ?
O23 W7 O22 98.1(6) . . ?
O15 W7 O22 158.8(5) 8_565 . ?
O15 W7 O22 89.1(5) . . ?
O23 W7 O22 98.1(6) . 8_565 ?
O15 W7 O22 89.1(5) 8_565 8_565 ?
O15 W7 O22 158.8(5) . 8_565 ?
O22 W7 O22 80.3(7) . 8_565 ?
O23 W7 O19 169.6(8) . . ?
O15 W7 O19 85.4(5) 8_565 . ?
O15 W7 O19 85.4(5) . . ?
O22 W7 O19 74.1(5) . . ?
O22 W7 O19 74.1(5) 8_565 . ?
O23 W7 W6 129.1(5) . . ?
O15 W7 W6 128.7(4) 8_565 . ?
O15 W7 W6 83.9(4) . . ?
O22 W7 W6 31.0(4) . . ?
O22 W7 W6 77.6(3) 8_565 . ?
O19 W7 W6 43.3(3) . . ?
O23 W7 W6 129.1(5) . 8_565 ?
O15 W7 W6 83.9(4) 8_565 8_565 ?
O15 W7 W6 128.7(4) . 8_565 ?
O22 W7 W6 77.6(3) . 8_565 ?
O22 W7 W6 31.0(4) 8_565 8_565 ?
O19 W7 W6 43.3(3) . 8_565 ?
W6 W7 W6 59.72(4) . 8_565 ?
O25 W8 O13 98.7(5) . . ?
O25 W8 O27 99.8(5) . . ?
O13 W8 O27 96.3(5) . . ?
O25 W8 O12 97.4(5) . . ?
O13 W8 O12 87.4(5) . . ?
O27 W8 O12 161.7(5) . . ?
O25 W8 O26 99.4(5) . . ?
O13 W8 O26 160.8(5) . . ?
O27 W8 O26 87.0(5) . . ?
O12 W8 O26 83.9(5) . . ?
O25 W8 O24 177.9(5) . . ?
O13 W8 O24 83.0(5) . . ?
O27 W8 O24 81.3(5) . . ?
O12 W8 O24 81.3(4) . . ?
O26 W8 O24 78.8(5) . . ?
O28 W9 O26 99.2(6) . . ?
O28 W9 O29 99.7(6) . . ?
O26 W9 O29 90.2(5) . . ?
O28 W9 O31 103.4(6) . . ?
O26 W9 O31 96.1(5) . . ?
O29 W9 O31 154.7(5) . . ?
O28 W9 O30 94.0(5) . . ?
O26 W9 O30 166.3(5) . . ?
O29 W9 O30 84.0(5) . . ?
O31 W9 O30 84.2(5) . . ?
O28 W9 O32 173.4(5) . . ?
O26 W9 O32 81.2(5) . . ?
O29 W9 O32 73.7(4) . . ?
O31 W9 O32 83.1(4) . . ?
O30 W9 O32 85.2(4) . . ?
O33 W10 O41 101.2(6) . . ?
O33 W10 O38 94.9(5) . . ?
O41 W10 O38 90.9(5) . . ?
O33 W10 O29 99.5(6) . . ?
O41 W10 O29 159.4(5) . . ?
O38 W10 O29 87.4(5) . . ?
O33 W10 O27 97.3(5) . . ?
O41 W10 O27 91.9(5) . . ?
O38 W10 O27 166.7(5) . . ?
O29 W10 O27 85.4(5) . . ?
O33 W10 O32 173.9(5) . . ?
O41 W10 O32 84.9(5) . . ?
O38 W10 O32 85.8(4) . . ?
O29 W10 O32 74.5(4) . . ?
O27 W10 O32 81.5(4) . . ?
O34 W11 O37 101.4(5) . . ?
O34 W11 O32 100.6(5) . . ?
O37 W11 O32 95.8(5) . . ?
O34 W11 O36 97.1(5) . . ?
O37 W11 O36 87.9(5) . . ?
O32 W11 O36 160.8(5) . . ?
O34 W11 O35 98.1(5) . . ?
O37 W11 O35 158.7(5) . . ?
O32 W11 O35 88.8(5) . . ?
O36 W11 O35 81.4(5) . . ?
O34 W11 O39 169.4(5) . . ?
O37 W11 O39 85.3(5) . . ?
O32 W11 O39 86.6(4) . . ?
O36 W11 O39 74.9(5) . . ?
O35 W11 O39 74.2(5) . . ?
O34 W11 W13 128.8(4) . . ?
O37 W11 W13 83.3(3) . . ?
O32 W11 W13 129.9(3) . . ?
O36 W11 W13 31.7(4) . . ?
O35 W11 W13 77.8(3) . . ?
O39 W11 W13 43.3(3) . . ?
O34 W11 W12 129.2(4) . . ?
O37 W11 W12 128.6(3) . . ?
O32 W11 W12 84.1(3) . . ?
O36 W11 W12 78.9(4) . . ?
O35 W11 W12 31.1(3) . . ?
O39 W11 W12 43.3(3) . . ?
W13 W11 W12 60.03(3) . . ?
O40 W12 O35 104.1(5) . . ?
O40 W12 O43 103.1(6) . . ?
O35 W12 O43 152.8(5) . . ?
O40 W12 O41 98.8(6) . . ?
O35 W12 O41 86.6(5) . . ?
O43 W12 O41 89.5(5) . . ?
O40 W12 O42 97.4(5) . . ?
O35 W12 O42 88.7(5) . . ?
O43 W12 O42 87.7(5) . . ?
O41 W12 O42 163.8(5) . . ?
O40 W12 O39 173.9(5) . . ?
O35 W12 O39 77.5(4) . . ?
O43 W12 O39 75.4(5) . . ?
O41 W12 O39 87.2(5) . . ?
O42 W12 O39 76.6(5) . . ?
O40 W12 W13 131.0(4) . . ?
O35 W12 W13 79.6(4) . . ?
O43 W12 W13 82.5(4) . . ?
O41 W12 W13 130.2(4) . . ?
O42 W12 W13 33.6(4) . . ?
O39 W12 W13 43.1(3) . . ?
O40 W12 W11 138.2(4) . . ?
O35 W12 W11 34.2(3) . . ?
O43 W12 W11 118.6(4) . . ?
O41 W12 W11 82.5(3) . . ?
O42 W12 W11 84.9(4) . . ?
O39 W12 W11 43.6(3) . . ?
W13 W12 W11 59.81(3) . . ?
O44 W13 O36 104.3(6) . . ?
O44 W13 O45 102.5(6) . . ?
O36 W13 O45 153.3(5) . . ?
O44 W13 O42 96.2(6) . . ?
O36 W13 O42 90.0(5) . . ?
O45 W13 O42 87.1(5) . . ?
O44 W13 O46 99.3(6) . . ?
O36 W13 O46 86.5(5) . . ?
O45 W13 O46 89.3(5) . . ?
O42 W13 O46 164.6(5) . . ?
O44 W13 O39 173.0(5) . . ?
O36 W13 O39 77.9(5) . . ?
O45 W13 O39 75.6(5) . . ?
O42 W13 O39 77.1(5) . . ?
O46 W13 O39 87.5(5) . . ?
O44 W13 W11 138.5(4) . . ?
O36 W13 W11 34.3(4) . . ?
O45 W13 W11 119.0(4) . . ?
O42 W13 W11 85.3(4) . . ?
O46 W13 W11 83.3(3) . . ?
O39 W13 W11 43.8(3) . . ?
O44 W13 W12 129.9(4) . . ?
O36 W13 W12 80.7(4) . . ?
O45 W13 W12 82.2(4) . . ?
O42 W13 W12 33.8(4) . . ?
O46 W13 W12 130.8(3) . . ?
O39 W13 W12 43.4(3) . . ?
W11 W13 W12 60.16(3) . . ?
O47 W14 O49 101.0(6) . . ?
O47 W14 O48 101.0(6) . . ?
O49 W14 O48 87.3(5) . . ?
O47 W14 O43 96.6(6) . . ?
O49 W14 O43 162.5(5) . . ?
O48 W14 O43 89.1(5) . . ?
O47 W14 O45 95.9(6) . . ?
O49 W14 O45 88.8(5) . . ?
O48 W14 O45 163.2(5) . . ?
O43 W14 O45 89.7(6) . . ?
O47 W14 O39 166.6(6) . . ?
O49 W14 O39 88.4(5) . . ?
O48 W14 O39 89.0(5) . . ?
O43 W14 O39 74.4(5) . . ?
O45 W14 O39 74.5(5) . . ?
O51 W15 O38 103.3(6) . . ?
O51 W15 O52 99.6(6) . . ?
O38 W15 O52 93.8(5) . . ?
O51 W15 O48 102.3(6) . . ?
O38 W15 O48 88.3(5) . . ?
O52 W15 O48 157.0(5) . . ?
O51 W15 O50 97.9(5) . . ?
O38 W15 O50 158.6(5) . . ?
O52 W15 O50 86.2(5) . . ?
O48 W15 O50 83.6(5) . . ?
O51 W15 O53 170.0(5) . . ?
O38 W15 O53 85.3(5) . . ?
O52 W15 O53 74.5(5) . . ?
O48 W15 O53 82.9(5) . . ?
O50 W15 O53 74.0(5) . . ?
O54 W16 O58 100.6(6) . . ?
O54 W16 O55 99.6(6) . . ?
O58 W16 O55 91.9(5) . . ?
O54 W16 O49 102.9(6) . . ?
O58 W16 O49 88.6(5) . . ?
O55 W16 O49 157.0(5) . . ?
O54 W16 O50 99.6(6) . . ?
O58 W16 O50 159.6(5) . . ?
O55 W16 O50 87.7(5) . . ?
O49 W16 O50 84.0(5) . . ?
O54 W16 O53 171.5(5) . . ?
O58 W16 O53 86.1(5) . . ?
O55 W16 O53 74.6(5) . . ?
O49 W16 O53 82.4(5) . . ?
O50 W16 O53 74.1(5) . . ?
O56 W17 O30 104.6(6) . . ?
O56 W17 O57 102.4(6) . . ?
O30 W17 O57 88.2(5) . . ?
O56 W17 O55 95.2(6) . . ?
O30 W17 O55 160.2(5) . . ?
O57 W17 O55 86.9(5) . . ?
O56 W17 O52 97.4(6) . . ?
O30 W17 O52 90.1(5) . . ?
O57 W17 O52 159.9(5) . . ?
O55 W17 O52 87.9(5) . . ?
O56 W17 O53 164.3(5) . . ?
O30 W17 O53 87.8(5) . . ?
O57 W17 O53 87.3(5) . . ?
O55 W17 O53 72.8(5) . . ?
O52 W17 O53 72.6(5) . . ?
O59 W18 O46 101.8(6) . . ?
O59 W18 O58 94.2(5) . . ?
O46 W18 O58 92.3(5) . . ?
O59 W18 O61 100.2(6) . . ?
O46 W18 O61 157.9(5) . . ?
O58 W18 O61 87.8(5) . . ?
O59 W18 O60 97.7(5) . . ?
O46 W18 O60 90.6(5) . . ?
O58 W18 O60 167.0(5) . . ?
O61 W18 O60 84.8(5) . . ?
O59 W18 O37 174.4(5) . . ?
O46 W18 O37 83.8(5) . . ?
O58 W18 O37 86.4(4) . . ?
O61 W18 O37 74.2(5) . . ?
O60 W18 O37 81.3(4) . . ?
O62 W19 O63 97.3(5) . . ?
O62 W19 O31 102.4(6) . . ?
O63 W19 O31 96.5(5) . . ?
O62 W19 O61 100.2(6) . . ?
O63 W19 O61 88.7(5) . . ?
O31 W19 O61 155.9(5) . . ?
O62 W19 O57 95.0(5) . . ?
O63 W19 O57 166.4(5) . . ?
O31 W19 O57 86.5(5) . . ?
O61 W19 O57 83.4(5) . . ?
O62 W19 O37 173.7(5) . . ?
O63 W19 O37 81.5(4) . . ?
O31 W19 O37 83.9(4) . . ?
O61 W19 O37 73.6(5) . . ?
O57 W19 O37 85.6(5) . . ?
O64 W20 O60 98.7(5) . 8_565 ?
O64 W20 O60 98.7(5) . . ?
O60 W20 O60 94.0(7) 8_565 . ?
O64 W20 O63 99.3(5) . 8_565 ?
O60 W20 O63 88.0(5) 8_565 8_565 ?
O60 W20 O63 161.4(5) . 8_565 ?
O64 W20 O63 99.3(5) . . ?
O60 W20 O63 161.4(5) 8_565 . ?
O60 W20 O63 88.0(5) . . ?
O63 W20 O63 84.3(7) 8_565 . ?
O64 W20 O65 179.6(7) . . ?
O60 W20 O65 81.6(5) 8_565 . ?
O60 W20 O65 81.6(5) . . ?
O63 W20 O65 80.4(5) 8_565 . ?
O63 W20 O65 80.4(4) . . ?
O132 Na O82 94.7(8) . . ?
O132 Na O40 93.4(8) . . ?
O82 Na O40 95.6(6) . . ?
O132 Na O111 176.5(8) . . ?
O82 Na O111 88.5(7) . . ?
O40 Na O111 87.9(6) . . ?
O132 Na O89 97.0(12) . . ?
O82 Na O89 83.6(10) . . ?
O40 Na O89 169.5(11) . . ?
O111 Na O89 81.7(11) . . ?
O132 Na O112 91.5(7) . . ?
O82 Na O112 170.3(7) . . ?
O40 Na O112 91.6(5) . . ?
O111 Na O112 85.2(5) . . ?
O89 Na O112 88.1(10) . . ?
W2 O2 W1 117.8(7) . . ?
W1 O3 W2 94.9(6) . 8_565 ?
W1 O3 W2 94.9(6) . . ?
W2 O3 W2 93.4(6) 8_565 . ?
W2 O5 W2 116.4(10) 8_565 . ?
W5 O6 W2 144.0(7) . . ?
W1 O7 W3 152.7(7) . . ?
W2 O8 W4 159.6(7) . . ?
W3 O10 W3 152.8(10) 8_565 . ?
W4 O11 W3 118.4(6) . . ?
W3 O12 W8 142.4(6) . . ?
W8 O13 W4 147.4(7) . . ?
W7 O15 W4 137.1(6) . . ?
W7 O15 W3 123.6(6) . . ?
W4 O15 W3 92.9(5) . . ?
W4 O16 W6 148.1(7) . . ?
W6 O18 W5 115.9(6) . . ?
W6 O19 W6 93.0(7) . 8_565 ?
W6 O19 W5 94.3(6) . . ?
W6 O19 W5 94.3(6) 8_565 . ?
W6 O19 W7 92.6(6) . . ?
W6 O19 W7 92.6(6) 8_565 . ?
W5 O19 W7 169.9(9) . . ?
W6 O20 W6 114.1(10) 8_565 . ?
W6 O22 W7 115.2(6) . . ?
W9 O26 W8 143.4(7) . . ?
W8 O27 W10 147.5(7) . . ?
W9 O29 W10 118.2(6) . . ?
W17 O30 W9 152.7(7) . . ?
W19 O31 W9 154.1(7) . . ?
W11 O32 W10 137.2(6) . . ?
W11 O32 W9 124.2(5) . . ?
W10 O32 W9 93.0(4) . . ?
W12 O35 W11 114.8(6) . . ?
W13 O36 W11 114.0(6) . . ?
W11 O37 W18 138.1(6) . . ?
W11 O37 W19 122.7(5) . . ?
W18 O37 W19 92.8(4) . . ?
W15 O38 W10 160.4(7) . . ?
W13 O39 W12 93.5(5) . . ?
W13 O39 W11 92.9(4) . . ?
W12 O39 W11 93.1(4) . . ?
W13 O39 W14 94.0(4) . . ?
W12 O39 W14 93.6(4) . . ?
W11 O39 W14 170.0(6) . . ?
W12 O40 Na 163.8(7) . . ?
W10 O41 W12 147.1(7) . . ?
W13 O42 W12 112.6(6) . . ?
W12 O43 W14 116.6(6) . . ?
W13 O45 W14 115.9(6) . . ?
W18 O46 W13 146.9(7) . . ?
W14 O48 W15 145.7(7) . . ?
W14 O49 W16 145.5(7) . . ?
W15 O50 W16 115.6(6) . . ?
W15 O52 W17 117.6(6) . . ?
W16 O53 W15 96.0(4) . . ?
W16 O53 W17 96.0(5) . . ?
W15 O53 W17 95.2(4) . . ?
W16 O55 W17 116.6(6) . . ?
W17 O57 W19 148.9(7) . . ?
W16 O58 W18 157.6(7) . . ?
W20 O60 W18 146.4(7) . . ?
W19 O61 W18 119.0(6) . . ?
W19 O63 W20 143.0(7) . . ?
O89' O89 Na 76(3) . . ?
C15 N10 C11 112.1(15) . . ?
C15 N10 C13 111.9(16) . . ?
C11 N10 C13 113.9(15) . . ?
C12 C11 N10 110.9(16) . . ?
O112 C12 C11 109.5(18) . . ?
C14 C13 N10 112.4(16) . . ?
O111 C14 C13 108.6(18) . . ?
C16 C15 N10 109.6(18) . . ?
O113 C16 C15 106.3(18) . . ?
C14 O111 Na 137.7(15) . . ?
C12 O112 Na 138.3(13) . . ?
C23 N20 C25 111.2(18) . . ?
C23 N20 C21 112.2(17) . . ?
C25 N20 C21 111.7(18) . . ?
C22 C21 N20 110(2) . . ?
O123 C22 C21 115(2) . . ?
N20 C23 C24 108(2) . . ?
O122 C24 C23 111.1(19) . . ?
C26 C25 N20 113.7(19) . . ?
O121 C26 C25 111(2) . . ?
C33 N30 C35 117(3) . . ?
C33 N30 C31 111(2) . . ?
C35 N30 C31 111(2) . . ?
C32 C31 N30 118(2) . . ?
O131 C32 C31 129(4) . . ?
N30 C33 C34 109(3) . . ?
O132 C34 C33 118(3) . . ?
N30 C35 C36 120(3) . . ?
O133 C36 C35 101(3) . . ?
C34 O132 Na 132.7(19) . . ?
C41 N40 C43 98(2) . 8_565 ?
C41 N40 C43 98(2) . . ?
C43 N40 C43 164(4) 8_565 . ?
C42 C41 N40 131(6) . . ?
O141 C42 C41 148(7) . . ?
C44 C43 N40 116(3) . . ?
C43 C44 O142 80(2) . . ?

loop_
_geom_bond_atom_site_label_1
_geom_bond_atom_site_label_2
_geom_bond_distance
_geom_bond_site_symmetry_2
_geom_bond_publ_flag
W1 O1 1.69(2) . ?
W1 O7 1.840(12) 8_565 ?
W1 O7 1.840(12) . ?
W1 O2 1.980(13) 8_565 ?
W1 O2 1.980(13) . ?
W1 O3 2.232(19) . ?
W2 O4 1.698(13) . ?
W2 O8 1.878(12) . ?
W2 O2 1.885(14) . ?
W2 O5 1.936(10) . ?
W2 O6 1.947(15) . ?
W2 O3 2.262(11) . ?
W3 O9 1.689(12) . ?
W3 O12 1.853(12) . ?
W3 O10 1.911(4) . ?
W3 O11 1.917(12) . ?
W3 O7 1.951(12) . ?
W3 O15 2.285(13) . ?
W4 O14 1.713(11) . ?
W4 O16 1.850(13) . ?
W4 O11 1.913(12) . ?
W4 O8 1.919(13) . ?
W4 O13 1.961(12) . ?
W4 O15 2.253(12) . ?
W5 O17 1.694(18) . ?
W5 O6 1.867(14) 8_565 ?
W5 O6 1.867(14) . ?
W5 O18 1.952(13) 8_565 ?
W5 O18 1.952(13) . ?
W5 O19 2.232(18) . ?
W6 O21 1.697(14) . ?
W6 O22 1.839(12) . ?
W6 O18 1.896(13) . ?
W6 O20 1.917(11) . ?
W6 O16 1.958(13) . ?
W6 O19 2.217(13) . ?
W6 W6 3.2166(16) 8_565 ?
W6 W7 3.2301(13) . ?
W7 O23 1.663(15) . ?
W7 O15 1.872(13) 8_565 ?
W7 O15 1.872(13) . ?
W7 O22 1.985(12) . ?
W7 O22 1.985(12) 8_565 ?
W7 O19 2.249(18) . ?
W7 W6 3.2301(13) 8_565 ?
W8 O25 1.678(12) . ?
W8 O13 1.864(12) . ?
W8 O27 1.875(12) . ?
W8 O12 1.963(11) . ?
W8 O26 1.974(12) . ?
W8 O24 2.320(11) . ?
W9 O28 1.686(13) . ?
W9 O26 1.849(12) . ?
W9 O29 1.903(11) . ?
W9 O31 1.911(12) . ?
W9 O30 1.953(12) . ?
W9 O32 2.287(11) . ?
W10 O33 1.707(13) . ?
W10 O41 1.874(13) . ?
W10 O38 1.916(12) . ?
W10 O29 1.923(11) . ?
W10 O27 1.940(12) . ?
W10 O32 2.241(11) . ?
W11 O34 1.711(12) . ?
W11 O37 1.858(12) . ?
W11 O32 1.866(11) . ?
W11 O36 1.986(12) . ?
W11 O35 2.000(11) . ?
W11 O39 2.232(11) . ?
W11 W13 3.2221(12) . ?
W11 W12 3.2334(12) . ?
W12 O40 1.708(13) . ?
W12 O35 1.838(12) . ?
W12 O43 1.892(13) . ?
W12 O41 1.943(12) . ?
W12 O42 1.945(13) . ?
W12 O39 2.222(12) . ?
W12 W13 3.2291(13) . ?
W13 O44 1.710(13) . ?
W13 O36 1.855(12) . ?
W13 O45 1.909(12) . ?
W13 O42 1.937(13) . ?
W13 O46 1.937(13) . ?
W13 O39 2.212(12) . ?
W14 O47 1.667(13) . ?
W14 O49 1.875(14) . ?
W14 O48 1.892(13) . ?
W14 O43 1.931(14) . ?
W14 O45 1.931(12) . ?
W14 O39 2.237(11) . ?
W15 O51 1.712(13) . ?
W15 O38 1.874(12) . ?
W15 O52 1.891(13) . ?
W15 O48 1.901(13) . ?
W15 O50 1.941(13) . ?
W15 O53 2.231(12) . ?
W16 O54 1.714(12) . ?
W16 O58 1.884(11) . ?
W16 O55 1.919(13) . ?
W16 O49 1.924(13) . ?
W16 O50 1.960(12) . ?
W16 O53 2.209(11) . ?
W17 O56 1.710(14) . ?
W17 O30 1.852(12) . ?
W17 O57 1.863(12) . ?
W17 O55 1.973(12) . ?
W17 O52 1.974(12) . ?
W17 O53 2.247(12) . ?
W18 O59 1.706(12) . ?
W18 O46 1.881(13) . ?
W18 O58 1.914(11) . ?
W18 O61 1.927(12) . ?
W18 O60 1.952(12) . ?
W18 O37 2.266(12) . ?
W19 O62 1.686(13) . ?
W19 O63 1.867(12) . ?
W19 O31 1.894(12) . ?
W19 O61 1.910(12) . ?
W19 O57 1.963(12) . ?
W19 O37 2.301(12) . ?
W20 O64 1.671(17) . ?
W20 O60 1.869(12) 8_565 ?
W20 O60 1.869(12) . ?
W20 O63 1.959(11) 8_565 ?
W20 O63 1.959(11) . ?
W20 O65 2.344(17) . ?
Na O132 2.32(2) . ?
Na O82 2.32(2) . ?
Na O40 2.381(16) . ?
Na O111 2.384(19) . ?
Na O89 2.39(4) . ?
Na O112 2.488(18) . ?
O3 W2 2.262(11) 8_565 ?
O5 W2 1.936(10) 8_565 ?
O10 W3 1.911(4) 8_565 ?
O19 W6 2.217(13) 8_565 ?
O20 W6 1.917(11) 8_565 ?
O68 O69' 1.52(6) 6_558 ?
O69' O68 1.52(6) 6_658 ?
O89 O89' 1.22(4) . ?
O77' O77' 1.77(13) 8_565 ?
N10 C15 1.48(2) . ?
N10 C11 1.49(2) . ?
N10 C13 1.50(2) . ?
C11 C12 1.48(2) . ?
C12 O112 1.39(2) . ?
C13 C14 1.46(2) . ?
C14 O111 1.37(2) . ?
C15 C16 1.47(3) . ?
C16 O113 1.41(2) . ?
N20 C23 1.46(3) . ?
N20 C25 1.47(2) . ?
N20 C21 1.49(2) . ?
C21 C22 1.44(3) . ?
C22 O123 1.40(2) . ?
C23 C24 1.53(3) . ?
C24 O122 1.40(3) . ?
C25 C26 1.45(3) . ?
C26 O121 1.37(3) . ?
N30 C33 1.455(18) . ?
N30 C35 1.478(18) . ?
N30 C31 1.505(18) . ?
C31 C32 1.461(18) . ?
C32 O131 1.43(2) . ?
C33 C34 1.513(19) . ?
C34 O132 1.492(19) . ?
C35 C36 1.507(19) . ?
C36 O133 1.396(18) . ?
N40 C41 1.52(2) . ?
N40 C43 1.552(18) 8_565 ?
N40 C43 1.552(18) . ?
C41 C42 1.49(2) . ?
C42 O141 1.45(9) . ?
C43 C44 1.463(19) . ?
C44 O142 1.62(5) . ?
